data_7127630
loop_
_publ_author_name
'Wang, Yong'
'Wang, Meng-Fan'
'Young, David James'
'Zhu, Hua'
'Hu, Fei-Long'
'Mi, Yan'
'Qin, Zhen'
'Chen, Shu Li'
'Lang, Jian-Ping'

_publ_section_title
;
 Tuning the configuration of the flexible metal-alkene-framework affords
 pure cycloisomers in solid state photodimerization.
;
_journal_issue 9
_journal_name_full 'Chemical communications (Cambridge, England)'
_journal_page_first 1129
_journal_page_last 1132
_journal_paper_doi 10.1039/d0cc06939f
_journal_volume 57
_journal_year 2021
_chemical_formula_moiety ' C38 H30 N6, 3(H2 O) '
_chemical_formula_sum 'C38 H36 N6 O3'
_chemical_formula_weight 624.73
_space_group_crystal_system monoclinic
_space_group_IT_number 14
_space_group_name_Hall '-P 2ybc'
_space_group_name_H-M_alt 'P 1 21/c 1'
_atom_sites_solution_hydrogens mixed
_audit_creation_method SHELXL-2018/3
_audit_update_record
;
2020-09-25 deposited with the CCDC.	2020-12-16 downloaded from the CCDC.
;
_cell_angle_alpha 90
_cell_angle_beta 90.318(6)
_cell_angle_gamma 90
_cell_formula_units_Z 4
_cell_length_a 10.8951(5)
_cell_length_b 18.6016(8)
_cell_length_c 19.3051(9)
_cell_measurement_reflns_used 3825
_cell_measurement_temperature 173(2)
_cell_measurement_theta_max 65.00
_cell_measurement_theta_min 2.01
_cell_volume 3912.4(3)
_computing_structure_refinement 'SHELXL-2018/3 (Sheldrick, 2018)'
_diffrn_ambient_temperature 173(2)
_diffrn_measured_fraction_theta_full 0.997
_diffrn_measured_fraction_theta_max 0.996
_diffrn_measurement_device_type 'CCD area detector'
_diffrn_radiation_type CuK\a
_diffrn_radiation_wavelength 1.54184
_diffrn_reflns_av_R_equivalents 0.0103
_diffrn_reflns_av_unetI/netI 0.0648
_diffrn_reflns_Laue_measured_fraction_full 0.997
_diffrn_reflns_Laue_measured_fraction_max 0.996
_diffrn_reflns_limit_h_max 13
_diffrn_reflns_limit_h_min -12
_diffrn_reflns_limit_k_max 22
_diffrn_reflns_limit_k_min -22
_diffrn_reflns_limit_l_max 23
_diffrn_reflns_limit_l_min -23
_diffrn_reflns_number 43859
_diffrn_reflns_point_group_measured_fraction_full 0.997
_diffrn_reflns_point_group_measured_fraction_max 0.996
_diffrn_reflns_theta_full 67.684
_diffrn_reflns_theta_max 68.213
_diffrn_reflns_theta_min 3.299
_exptl_absorpt_coefficient_mu 0.551
_exptl_absorpt_correction_T_max 0.95
_exptl_absorpt_correction_T_min 0.92
_exptl_absorpt_correction_type multi-scan
_exptl_crystal_colour Colorless
_exptl_crystal_density_diffrn 1.061
_exptl_crystal_description Block
_exptl_crystal_F_000 1320
_exptl_crystal_size_max 0.160
_exptl_crystal_size_mid 0.120
_exptl_crystal_size_min 0.100
_refine_diff_density_max 0.321
_refine_diff_density_min -0.173
_refine_diff_density_rms 0.038
_refine_ls_extinction_method none
_refine_ls_goodness_of_fit_ref 1.047
_refine_ls_hydrogen_treatment constr
_refine_ls_matrix_type full
_refine_ls_number_parameters 478
_refine_ls_number_reflns 7129
_refine_ls_number_restraints 0
_refine_ls_restrained_S_all 1.047
_refine_ls_R_factor_all 0.0573
_refine_ls_R_factor_gt 0.0378
_refine_ls_shift/su_max 0.000
_refine_ls_shift/su_mean 0.000
_refine_ls_structure_factor_coef Fsqd
_refine_ls_weighting_details 'w=1/[\s^2^(Fo^2^)+(0.045P)^2^] where P=(Fo^2^+2Fc^2^)/3'
_refine_ls_weighting_scheme calc
_refine_ls_wR_factor_gt 0.1015
_refine_ls_wR_factor_ref 0.1032
_reflns_Friedel_coverage 0.000
_reflns_number_gt 4490
_reflns_number_total 7129
_reflns_threshold_expression 'I > 2\s(I)'
_cod_data_source_file d0cc06939f2.cif
_cod_data_source_block isomerb
_cod_depositor_comments 'Adding full bibliography for 7127627--7127633.cif.'
_cod_original_sg_symbol_H-M 'P 21/c'
_cod_original_formula_sum ' C38 H36 N6 O3 '
_cod_database_code 7127630
_shelx_shelxl_version_number 2018/3
_shelx_space_group_comment
;
The symmetry employed for this shelxl refinement is uniquely defined
by the following loop, which should always be used as a source of
symmetry information in preference to the above space-group names.
They are only intended as comments.
;
_shelx_estimated_absorpt_t_min 0.917
_shelx_estimated_absorpt_t_max 0.947

loop_
_space_group_symop_operation_xyz
'x, y, z'
'-x, y+1/2, -z+1/2'
'-x, -y, -z'
'x, -y-1/2, z-1/2'

loop_
_atom_site_label
_atom_site_type_symbol
_atom_site_fract_x
_atom_site_fract_y
_atom_site_fract_z
_atom_site_U_iso_or_equiv
_atom_site_adp_type
_atom_site_occupancy
_atom_site_site_symmetry_order
_atom_site_calc_flag
_atom_site_refinement_flags_posn
_atom_site_refinement_flags_adp
_atom_site_refinement_flags_occupancy
_atom_site_disorder_assembly
_atom_site_disorder_group
C1 C 0.96249(16) 1.05979(9) 0.43922(9) 0.0513(5) Uani 1 1 d . . . . .
H1 H 0.902790 1.075089 0.471735 0.062 Uiso 1 1 calc R U . . .
C2 C 0.93093(16) 1.00991(9) 0.38832(9) 0.0504(5) Uani 1 1 d . . . . .
H2 H 0.850006 0.990963 0.386399 0.061 Uiso 1 1 calc R U . . .
C3 C 1.01769(16) 0.98788(9) 0.34043(9) 0.0483(4) Uani 1 1 d . . . . .
C4 C 1.13626(17) 1.01496(9) 0.34408(9) 0.0507(5) Uani 1 1 d . . . . .
H4 H 1.196551 0.999580 0.311951 0.061 Uiso 1 1 calc R U . . .
C5 C 1.16607(17) 1.06483(9) 0.39522(9) 0.0511(5) Uani 1 1 d . . . . .
H5 H 1.247015 1.083717 0.397340 0.061 Uiso 1 1 calc R U . . .
C6 C 0.98817(15) 0.93383(9) 0.28194(9) 0.0495(5) Uani 1 1 d . . . . .
H6 H 0.983051 0.959939 0.236738 0.059 Uiso 1 1 calc R U . . .
C7 C 0.86998(15) 0.88742(8) 0.29176(9) 0.0481(4) Uani 1 1 d . . . . .
H7 H 0.849278 0.881675 0.341854 0.058 Uiso 1 1 calc R U . . .
C8 C 0.74571(16) 0.96122(9) 0.20487(9) 0.0518(5) Uani 1 1 d . . . . .
H8 H 0.801558 1.000184 0.209357 0.062 Uiso 1 1 calc R U . . .
C9 C 0.75669(16) 0.90255(9) 0.24842(9) 0.0510(5) Uani 1 1 d . . . . .
C10 C 0.67342(15) 0.84656(9) 0.24243(9) 0.0520(5) Uani 1 1 d . . . . .
H10 H 0.678749 0.806662 0.273017 0.062 Uiso 1 1 calc R U . . .
C11 C 0.58235(15) 0.84850(9) 0.19201(9) 0.0498(5) Uani 1 1 d . . . . .
C12 C 0.57406(16) 0.90722(9) 0.14848(9) 0.0524(5) Uani 1 1 d . . . . .
H12 H 0.512260 0.908802 0.113605 0.063 Uiso 1 1 calc R U . . .
C13 C 0.52454(16) 0.77954(9) 0.16419(9) 0.0519(5) Uani 1 1 d . . . . .
H13 H 0.447234 0.789590 0.137755 0.062 Uiso 1 1 calc R U . . .
C14 C 0.50740(16) 0.71896(9) 0.21569(10) 0.0530(5) Uani 1 1 d . . . . .
H14 H 0.553679 0.728217 0.259676 0.064 Uiso 1 1 calc R U . . .
C15 C 0.23035(17) 0.64564(9) 0.31359(10) 0.0532(5) Uani 1 1 d . . . . .
H15 H 0.215872 0.626526 0.358443 0.064 Uiso 1 1 calc R U . . .
C16 C 0.34851(17) 0.66742(9) 0.29546(9) 0.0519(5) Uani 1 1 d . . . . .
H16 H 0.413916 0.663025 0.327937 0.062 Uiso 1 1 calc R U . . .
C17 C 0.37050(17) 0.69531(9) 0.23051(9) 0.0507(5) Uani 1 1 d . . . . .
C18 C 0.27303(16) 0.70146(9) 0.18289(9) 0.0522(5) Uani 1 1 d . . . . .
H18 H 0.287135 0.720806 0.138091 0.063 Uiso 1 1 calc R U . . .
C19 C 0.15609(17) 0.67922(9) 0.20144(9) 0.0514(5) Uani 1 1 d . . . . .
H19 H 0.090346 0.682892 0.169101 0.062 Uiso 1 1 calc R U . . .
C20 C 1.34306(18) 0.81875(9) 0.38998(10) 0.0560(5) Uani 1 1 d . . . . .
H20 H 1.430108 0.820002 0.387639 0.067 Uiso 1 1 calc R U . . .
C21 C 1.27262(17) 0.84511(9) 0.33481(9) 0.0538(5) Uani 1 1 d . . . . .
H21 H 1.311678 0.864481 0.295096 0.065 Uiso 1 1 calc R U . . .
C22 C 1.14595(17) 0.84289(9) 0.33822(10) 0.0521(5) Uani 1 1 d . . . . .
C23 C 1.08989(17) 0.81537(9) 0.39685(9) 0.0534(5) Uani 1 1 d . . . . .
H23 H 1.002877 0.814638 0.399697 0.064 Uiso 1 1 calc R U . . .
C24 C 1.16005(17) 0.78891(9) 0.45137(9) 0.0540(5) Uani 1 1 d . . . . .
H24 H 1.121015 0.769446 0.491055 0.065 Uiso 1 1 calc R U . . .
C25 C 1.07306(15) 0.86602(9) 0.27378(9) 0.0487(4) Uani 1 1 d . . . . .
H25 H 1.125033 0.868312 0.231300 0.058 Uiso 1 1 calc R U . . .
C26 C 0.95618(15) 0.81922(9) 0.26328(9) 0.0494(4) Uani 1 1 d . . . . .
H26 H 0.954590 0.777516 0.295949 0.059 Uiso 1 1 calc R U . . .
C27 C 0.96104(16) 0.83477(9) 0.13274(9) 0.0483(4) Uani 1 1 d . . . . .
H27 H 1.032394 0.863883 0.136561 0.058 Uiso 1 1 calc R U . . .
C28 C 0.91953(16) 0.79707(9) 0.19020(9) 0.0507(5) Uani 1 1 d . . . . .
C29 C 0.81466(15) 0.75355(8) 0.18390(9) 0.0474(4) Uani 1 1 d . . . . .
H29 H 0.786341 0.726794 0.222562 0.057 Uiso 1 1 calc R U . . .
C30 C 0.75247(16) 0.74974(9) 0.12098(9) 0.0505(5) Uani 1 1 d . . . . .
C31 C 0.79485(16) 0.78788(9) 0.06470(10) 0.0543(5) Uani 1 1 d . . . . .
H31 H 0.752130 0.785167 0.021746 0.065 Uiso 1 1 calc R U . . .
C32 C 0.62112(16) 0.72744(8) 0.11853(9) 0.0472(4) Uani 1 1 d . . . . .
H32 H 0.591619 0.720154 0.069887 0.057 Uiso 1 1 calc R U . . .
C33 C 0.58036(16) 0.66623(9) 0.16625(9) 0.0509(4) Uani 1 1 d . . . . .
H33 H 0.653363 0.646560 0.191511 0.061 Uiso 1 1 calc R U . . .
C34 C 0.38692(15) 0.54543(9) 0.04228(9) 0.0507(5) Uani 1 1 d . . . . .
H34 H 0.343676 0.547800 -0.000527 0.061 Uiso 1 1 calc R U . . .
C35 C 0.44682(15) 0.60645(9) 0.06855(9) 0.0489(4) Uani 1 1 d . . . . .
H35 H 0.445137 0.650105 0.043031 0.059 Uiso 1 1 calc R U . . .
C36 C 0.50847(16) 0.60348(9) 0.13151(9) 0.0489(4) Uani 1 1 d . . . . .
C37 C 0.51278(15) 0.53871(9) 0.16796(9) 0.0505(5) Uani 1 1 d . . . . .
H37 H 0.556606 0.536020 0.210564 0.061 Uiso 1 1 calc R U . . .
C38 C 0.45379(15) 0.47862(9) 0.14248(9) 0.0497(5) Uani 1 1 d . . . . .
H38 H 0.455857 0.435086 0.168185 0.060 Uiso 1 1 calc R U . . .
N1 N 1.08094(13) 1.08725(7) 0.44259(7) 0.0472(4) Uani 1 1 d . . . . .
N2 N 0.65583(13) 0.96388(7) 0.15561(7) 0.0529(4) Uani 1 1 d . . . . .
N3 N 0.13496(13) 0.65156(7) 0.26729(8) 0.0523(4) Uani 1 1 d . . . . .
N4 N 1.28621(14) 0.79084(8) 0.44799(8) 0.0539(4) Uani 1 1 d . . . . .
N5 N 0.89966(13) 0.83030(8) 0.07031(7) 0.0540(4) Uani 1 1 d . . . . .
N6 N 0.39144(12) 0.48109(7) 0.07967(7) 0.0503(4) Uani 1 1 d . . . . .
O1W O 0.2555(3) 0.35429(15) 0.04294(15) 0.0325(8) Uani 0.3 1 d . . P . .
H1WD H 0.291268 0.389197 0.063019 0.039 Uiso 0.3 1 d R U P . .
H1WB H 0.263368 0.358167 -0.000681 0.049 Uiso 0.3 1 d R U P . .
O2W O 0.6912(3) 0.72942(18) 0.37611(17) 0.0529(10) Uani 0.3 1 d . . P . .
H2WC H 0.648104 0.767461 0.377587 0.063 Uiso 0.3 1 d R U P . .
H2WB H 0.762264 0.739191 0.360737 0.079 Uiso 0.3 1 d R U P . .
O3W O 0.4229(3) 0.67862(19) 0.50256(18) 0.0529(10) Uani 0.3 1 d . . P . .
H3WC H 0.426850 0.633821 0.510933 0.064 Uiso 0.3 1 d R U P . .
H3WD H 0.480970 0.689461 0.475283 0.064 Uiso 0.3 1 d R U P . .
O4W O 0.5978(3) 0.5951(2) 0.4279(2) 0.0690(12) Uani 0.3 1 d . . P . .
H4WA H 0.585528 0.550785 0.435971 0.103 Uiso 0.3 1 d R U P . .
H4WB H 0.589298 0.603105 0.384761 0.103 Uiso 0.3 1 d R U P . .
O5W O 0.9181(3) 0.60763(19) 0.33534(17) 0.0504(10) Uani 0.3 1 d . . P . .
H5WC H 0.973870 0.636616 0.348427 0.060 Uiso 0.3 1 d R U P . .
H5WB H 0.904910 0.612646 0.292167 0.076 Uiso 0.3 1 d R U P . .
O6W O 0.4239(3) 0.54384(18) 0.4587(2) 0.0626(12) Uani 0.3 1 d . . P . .
H6WC H 0.371051 0.571972 0.440841 0.075 Uiso 0.3 1 d R U P . .
H6WB H 0.427091 0.550312 0.502282 0.094 Uiso 0.3 1 d R U P . .
O7W O 0.7600(3) 0.48150(15) 0.32556(14) 0.0638(9) Uani 0.4 1 d . . P . .
H7WC H 0.823914 0.482924 0.350972 0.077 Uiso 0.4 1 d R U P . .
H7WD H 0.698714 0.493164 0.350172 0.077 Uiso 0.4 1 d R U P . .
O8W O 0.2593(3) 0.57361(18) 0.53201(17) 0.0776(10) Uani 0.4 1 d . . P . .
H8WC H 0.194007 0.559942 0.511670 0.093 Uiso 0.4 1 d R U P . .
H8WA H 0.265727 0.552863 0.571090 0.116 Uiso 0.4 1 d R U P . .
O9W O 0.7103(3) 0.63365(17) 0.32557(16) 0.0728(10) Uani 0.4 1 d . . P . .
H9WA H 0.714503 0.678459 0.317293 0.109 Uiso 0.4 1 d R U P . .
H9WB H 0.776763 0.619699 0.344513 0.109 Uiso 0.4 1 d R U P . .

loop_
_atom_site_aniso_label
_atom_site_aniso_U_11
_atom_site_aniso_U_22
_atom_site_aniso_U_33
_atom_site_aniso_U_23
_atom_site_aniso_U_13
_atom_site_aniso_U_12
C1 0.0541(12) 0.0469(10) 0.0531(11) -0.0104(8) 0.0089(9) -0.0082(9)
C2 0.0467(11) 0.0498(10) 0.0549(11) -0.0104(9) 0.0058(9) -0.0152(8)
C3 0.0457(11) 0.0469(10) 0.0523(11) -0.0108(8) -0.0088(9) 0.0091(8)
C4 0.0536(12) 0.0490(10) 0.0497(11) -0.0080(8) 0.0108(9) -0.0085(9)
C5 0.0537(12) 0.0454(10) 0.0544(11) -0.0060(9) 0.0066(10) -0.0109(9)
C6 0.0500(11) 0.0485(10) 0.0497(11) -0.0068(8) -0.0069(9) 0.0063(9)
C7 0.0473(11) 0.0465(10) 0.0507(11) -0.0077(8) 0.0023(9) 0.0045(8)
C8 0.0493(12) 0.0507(11) 0.0554(12) -0.0113(9) -0.0075(9) 0.0079(9)
C9 0.0516(12) 0.0481(10) 0.0534(11) -0.0138(9) -0.0074(9) 0.0070(9)
C10 0.0549(12) 0.0492(11) 0.0518(11) -0.0107(8) -0.0076(10) 0.0113(9)
C11 0.0468(11) 0.0435(10) 0.0590(12) -0.0113(9) -0.0101(9) 0.0104(8)
C12 0.0532(12) 0.0482(11) 0.0558(12) -0.0091(9) -0.0117(9) 0.0081(9)
C13 0.0511(11) 0.0510(11) 0.0536(11) -0.0119(9) 0.0075(9) -0.0052(9)
C14 0.0525(12) 0.0513(11) 0.0553(11) -0.0067(9) 0.0119(9) 0.0068(9)
C15 0.0580(12) 0.0459(10) 0.0558(12) 0.0069(8) 0.0069(10) -0.0068(9)
C16 0.0616(13) 0.0452(10) 0.0488(11) -0.0118(8) 0.0079(9) -0.0099(9)
C17 0.0545(12) 0.0467(11) 0.0510(12) -0.0141(9) 0.0106(10) -0.0065(9)
C18 0.0542(12) 0.0507(11) 0.0521(12) -0.0115(9) 0.0157(10) 0.0122(9)
C19 0.0514(12) 0.0531(11) 0.0499(12) -0.0123(9) 0.0079(9) 0.0114(9)
C20 0.0611(13) 0.0498(11) 0.0568(13) -0.0104(9) -0.0127(10) 0.0091(9)
C21 0.0572(13) 0.0483(11) 0.0559(12) -0.0131(9) -0.0104(10) 0.0090(9)
C22 0.0535(12) 0.0445(10) 0.0583(12) -0.0107(9) -0.0069(10) 0.0112(9)
C23 0.0545(12) 0.0522(11) 0.0535(12) -0.0111(9) -0.0114(10) 0.0106(9)
C24 0.0574(13) 0.0511(11) 0.0532(11) -0.0132(9) -0.0137(10) 0.0137(9)
C25 0.0480(11) 0.0505(10) 0.0478(11) -0.0123(8) 0.0040(9) 0.0083(8)
C26 0.0492(11) 0.0506(10) 0.0485(11) -0.0102(8) 0.0063(9) 0.0073(9)
C27 0.0485(11) 0.0471(10) 0.0495(11) -0.0098(9) 0.0082(9) 0.0068(8)
C28 0.0524(12) 0.0492(11) 0.0505(11) -0.0128(9) 0.0101(9) -0.0034(9)
C29 0.0423(11) 0.0445(10) 0.0556(12) -0.0105(8) 0.0101(9) 0.0063(8)
C30 0.0521(12) 0.0492(11) 0.0505(11) -0.0133(9) 0.0122(10) -0.0113(9)
C31 0.0620(13) 0.0495(11) 0.0515(12) -0.0133(9) 0.0098(10) -0.0114(10)
C32 0.0498(11) 0.0445(10) 0.0473(10) -0.0062(8) 0.0019(9) 0.0025(8)
C33 0.0561(12) 0.0474(10) 0.0494(11) -0.0101(9) 0.0158(9) -0.0080(9)
C34 0.0465(11) 0.0556(11) 0.0502(11) -0.0098(9) 0.0116(9) -0.0079(9)
C35 0.0516(11) 0.0404(10) 0.0547(12) -0.0083(8) 0.0084(9) 0.0060(8)
C36 0.0526(12) 0.0480(10) 0.0463(11) -0.0063(8) 0.0084(9) -0.0089(9)
C37 0.0461(11) 0.0541(11) 0.0513(11) 0.0026(9) 0.0072(9) -0.0142(9)
C38 0.0485(11) 0.0464(10) 0.0544(12) -0.0084(9) 0.0115(9) -0.0062(8)
N1 0.0493(9) 0.0458(8) 0.0463(9) -0.0102(7) -0.0045(7) -0.0046(7)
N2 0.0561(10) 0.0474(9) 0.0551(9) -0.0107(7) -0.0100(8) 0.0085(7)
N3 0.0530(10) 0.0461(9) 0.0579(10) -0.0124(7) 0.0131(8) 0.0077(7)
N4 0.0577(11) 0.0523(9) 0.0517(10) -0.0129(7) -0.0121(8) 0.0126(8)
N5 0.0576(10) 0.0540(9) 0.0504(10) -0.0105(7) 0.0119(8) -0.0112(8)
N6 0.0486(9) 0.0476(9) 0.0547(10) -0.0113(7) 0.0141(8) -0.0086(7)
O1W 0.045(2) 0.0243(17) 0.0278(18) -0.0067(13) -0.0141(15) -0.0084(15)
O2W 0.065(3) 0.039(2) 0.055(2) -0.0018(18) -0.016(2) -0.0068(18)
O3W 0.065(3) 0.044(2) 0.050(2) -0.0016(18) -0.016(2) 0.0096(19)
O4W 0.068(3) 0.066(3) 0.073(3) 0.012(2) 0.017(2) 0.014(2)
O5W 0.042(2) 0.075(3) 0.034(2) -0.0122(19) 0.0054(17) -0.0245(19)
O6W 0.074(3) 0.044(2) 0.069(3) -0.014(2) -0.033(2) 0.020(2)
O7W 0.057(2) 0.074(2) 0.061(2) -0.0188(17) 0.0238(16) -0.0182(16)
O8W 0.078(2) 0.077(2) 0.077(2) 0.0334(18) 0.0043(19) 0.0111(19)
O9W 0.071(2) 0.073(2) 0.074(2) 0.0172(18) -0.0212(18) 0.0192(17)

loop_
_atom_type_symbol
_atom_type_description
_atom_type_scat_dispersion_real
_atom_type_scat_dispersion_imag
_atom_type_scat_source
C C 0.0181 0.0091 'International Tables Vol C Tables 4.2.6.8 and 6.1.1.4'
H H 0.0000 0.0000 'International Tables Vol C Tables 4.2.6.8 and 6.1.1.4'
N N 0.0311 0.0180 'International Tables Vol C Tables 4.2.6.8 and 6.1.1.4'
O O 0.0492 0.0322 'International Tables Vol C Tables 4.2.6.8 and 6.1.1.4'

loop_
_geom_angle_atom_site_label_1
_geom_angle_atom_site_label_2
_geom_angle_atom_site_label_3
_geom_angle
_geom_angle_site_symmetry_1
_geom_angle_site_symmetry_3
_geom_angle_publ_flag
C2 C1 N1 120.23(16) . . ?
C2 C1 H1 119.9 . . ?
N1 C1 H1 119.9 . . ?
C3 C2 C1 120.01(16) . . ?
C3 C2 H2 120.0 . . ?
C1 C2 H2 120.0 . . ?
C2 C3 C4 119.76(16) . . ?
C2 C3 C6 122.64(15) . . ?
C4 C3 C6 117.60(16) . . ?
C3 C4 C5 119.42(17) . . ?
C3 C4 H4 120.3 . . ?
C5 C4 H4 120.3 . . ?
N1 C5 C4 121.32(16) . . ?
N1 C5 H5 119.3 . . ?
C4 C5 H5 119.3 . . ?
C3 C6 C7 116.06(15) . . ?
C3 C6 C25 118.38(13) . . ?
C7 C6 C25 93.13(13) . . ?
C3 C6 H6 109.4 . . ?
C7 C6 H6 109.4 . . ?
C25 C6 H6 109.4 . . ?
C9 C7 C6 120.02(15) . . ?
C9 C7 C26 114.64(13) . . ?
C6 C7 C26 85.10(12) . . ?
C9 C7 H7 111.5 . . ?
C6 C7 H7 111.5 . . ?
C26 C7 H7 111.5 . . ?
N2 C8 C9 120.85(17) . . ?
N2 C8 H8 119.6 . . ?
C9 C8 H8 119.6 . . ?
C8 C9 C10 119.22(16) . . ?
C8 C9 C7 123.40(16) . . ?
C10 C9 C7 115.97(16) . . ?
C9 C10 C11 120.32(17) . . ?
C9 C10 H10 119.8 . . ?
C11 C10 H10 119.8 . . ?
C12 C11 C10 119.46(16) . . ?
C12 C11 C13 115.18(15) . . ?
C10 C11 C13 121.19(15) . . ?
C11 C12 N2 120.07(16) . . ?
C11 C12 H12 120.0 . . ?
N2 C12 H12 120.0 . . ?
C14 C13 C11 116.52(15) . . ?
C14 C13 C32 89.72(13) . . ?
C11 C13 C32 114.23(13) . . ?
C14 C13 H13 111.6 . . ?
C11 C13 H13 111.6 . . ?
C32 C13 H13 111.6 . . ?
C13 C14 C17 116.42(15) . . ?
C13 C14 C33 90.06(13) . . ?
C17 C14 C33 114.40(14) . . ?
C13 C14 H14 111.4 . . ?
C17 C14 H14 111.4 . . ?
C33 C14 H14 111.4 . . ?
N3 C15 C16 120.65(17) . . ?
N3 C15 H15 119.7 . . ?
C16 C15 H15 119.7 . . ?
C17 C16 C15 120.14(17) . . ?
C17 C16 H16 119.9 . . ?
C15 C16 H16 119.9 . . ?
C16 C17 C18 119.41(17) . . ?
C16 C17 C14 115.94(16) . . ?
C18 C17 C14 124.65(16) . . ?
C19 C18 C17 119.88(17) . . ?
C19 C18 H18 120.1 . . ?
C17 C18 H18 120.1 . . ?
C18 C19 N3 120.16(16) . . ?
C18 C19 H19 119.9 . . ?
N3 C19 H19 119.9 . . ?
N4 C20 C21 120.12(17) . . ?
N4 C20 H20 119.9 . . ?
C21 C20 H20 119.9 . . ?
C22 C21 C20 119.82(19) . . ?
C22 C21 H21 120.1 . . ?
C20 C21 H21 120.1 . . ?
C21 C22 C23 119.60(17) . . ?
C21 C22 C25 117.74(17) . . ?
C23 C22 C25 122.49(16) . . ?
C24 C23 C22 120.44(18) . . ?
C24 C23 H23 119.8 . . ?
C22 C23 H23 119.8 . . ?
N4 C24 C23 120.05(18) . . ?
N4 C24 H24 120.0 . . ?
C23 C24 H24 120.0 . . ?
C22 C25 C26 111.63(15) . . ?
C22 C25 C6 116.48(13) . . ?
C26 C25 C6 88.88(12) . . ?
C22 C25 H25 112.6 . . ?
C26 C25 H25 112.6 . . ?
C6 C25 H25 112.6 . . ?
C28 C26 C25 118.89(15) . . ?
C28 C26 C7 111.42(13) . . ?
C25 C26 C7 89.63(12) . . ?
C28 C26 H26 111.7 . . ?
C25 C26 H26 111.7 . . ?
C7 C26 H26 111.7 . . ?
N5 C27 C28 120.61(16) . . ?
N5 C27 H27 119.7 . . ?
C28 C27 H27 119.7 . . ?
C27 C28 C29 119.32(17) . . ?
C27 C28 C26 121.24(16) . . ?
C29 C28 C26 116.46(15) . . ?
C30 C29 C28 119.83(17) . . ?
C30 C29 H29 120.1 . . ?
C28 C29 H29 120.1 . . ?
C31 C30 C29 119.91(16) . . ?
C31 C30 C32 116.33(17) . . ?
C29 C30 C32 120.37(16) . . ?
C30 C31 N5 120.56(17) . . ?
C30 C31 H31 119.7 . . ?
N5 C31 H31 119.7 . . ?
C30 C32 C33 117.98(15) . . ?
C30 C32 C13 115.21(13) . . ?
C33 C32 C13 85.92(12) . . ?
C30 C32 H32 111.8 . . ?
C33 C32 H32 111.8 . . ?
C13 C32 H32 111.8 . . ?
C32 C33 C36 116.45(14) . . ?
C32 C33 C14 92.88(13) . . ?
C36 C33 C14 118.09(14) . . ?
C32 C33 H33 109.4 . . ?
C36 C33 H33 109.4 . . ?
C14 C33 H33 109.4 . . ?
N6 C34 C35 119.40(16) . . ?
N6 C34 H34 120.3 . . ?
C35 C34 H34 120.3 . . ?
C36 C35 C34 120.46(16) . . ?
C36 C35 H35 119.8 . . ?
C34 C35 H35 119.8 . . ?
C35 C36 C37 119.41(16) . . ?
C35 C36 C33 126.04(16) . . ?
C37 C36 C33 114.51(15) . . ?
C38 C37 C36 120.37(17) . . ?
C38 C37 H37 119.8 . . ?
C36 C37 H37 119.8 . . ?
C37 C38 N6 120.67(17) . . ?
C37 C38 H38 119.7 . . ?
N6 C38 H38 119.7 . . ?
C5 N1 C1 119.25(14) . . ?
C8 N2 C12 120.05(15) . . ?
C15 N3 C19 119.76(15) . . ?
C24 N4 C20 119.97(15) . . ?
C27 N5 C31 119.76(15) . . ?
C38 N6 C34 119.68(14) . . ?
H1WD O1W H1WB 109.8 . . ?
H2WC O2W H2WB 109.8 . . ?
H3WC O3W H3WD 108.2 . . ?
H4WA O4W H4WB 109.4 . . ?
H5WC O5W H5WB 109.8 . . ?
H6WC O6W H6WB 109.8 . . ?
H7WC O7W H7WD 108.3 . . ?
H8WC O8W H8WA 109.8 . . ?
H9WA O9W H9WB 109.5 . . ?

loop_
_geom_bond_atom_site_label_1
_geom_bond_atom_site_label_2
_geom_bond_distance
_geom_bond_site_symmetry_2
_geom_bond_publ_flag
C1 C2 1.393(2) . ?
C1 N1 1.3892(19) . ?
C1 H1 0.9500 . ?
C2 C3 1.388(2) . ?
C2 H2 0.9500 . ?
C3 C4 1.388(2) . ?
C3 C6 1.545(2) . ?
C4 C5 1.392(2) . ?
C4 H4 0.9500 . ?
C5 N1 1.371(2) . ?
C5 H5 0.9500 . ?
C6 C7 1.563(2) . ?
C6 C25 1.572(2) . ?
C6 H6 1.0000 . ?
C7 C9 1.514(2) . ?
C7 C26 1.673(2) . ?
C7 H7 1.0000 . ?
C8 N2 1.3621(19) . ?
C8 C9 1.383(2) . ?
C8 H8 0.9500 . ?
C9 C10 1.386(2) . ?
C10 C11 1.387(2) . ?
C10 H10 0.9500 . ?
C11 C12 1.381(2) . ?
C11 C13 1.525(2) . ?
C12 N2 1.386(2) . ?
C12 H12 0.9500 . ?
C13 C14 1.515(2) . ?
C13 C32 1.683(2) . ?
C13 H13 1.0000 . ?
C14 C17 1.583(2) . ?
C14 C33 1.585(2) . ?
C14 H14 1.0000 . ?
C15 N3 1.371(2) . ?
C15 C16 1.396(2) . ?
C15 H15 0.9500 . ?
C16 C17 1.379(2) . ?
C16 H16 0.9500 . ?
C17 C18 1.405(2) . ?
C18 C19 1.388(2) . ?
C18 H18 0.9500 . ?
C19 N3 1.392(2) . ?
C19 H19 0.9500 . ?
C20 N4 1.384(2) . ?
C20 C21 1.398(2) . ?
C20 H20 0.9500 . ?
C21 C22 1.383(2) . ?
C21 H21 0.9500 . ?
C22 C23 1.387(2) . ?
C22 C25 1.534(2) . ?
C23 C24 1.388(2) . ?
C23 H23 0.9500 . ?
C24 N4 1.377(2) . ?
C24 H24 0.9500 . ?
C25 C26 1.555(2) . ?
C25 H25 1.0000 . ?
C26 C28 1.521(2) . ?
C26 H26 1.0000 . ?
C27 N5 1.378(2) . ?
C27 C28 1.390(2) . ?
C27 H27 0.9500 . ?
C28 C29 1.405(2) . ?
C29 C30 1.389(2) . ?
C29 H29 0.9500 . ?
C30 C31 1.379(2) . ?
C30 C32 1.490(2) . ?
C31 N5 1.392(2) . ?
C31 H31 0.9500 . ?
C32 C33 1.532(2) . ?
C32 H32 1.0000 . ?
C33 C36 1.556(2) . ?
C33 H33 1.0000 . ?
C34 N6 1.398(2) . ?
C34 C35 1.403(2) . ?
C34 H34 0.9500 . ?
C35 C36 1.387(2) . ?
C35 H35 0.9500 . ?
C36 C37 1.396(2) . ?
C37 C38 1.379(2) . ?
C37 H37 0.9500 . ?
C38 N6 1.387(2) . ?
C38 H38 0.9500 . ?
O1W H1WD 0.8499 . ?
O1W H1WB 0.8500 . ?
O2W H2WC 0.8501 . ?
O2W H2WB 0.8499 . ?
O3W H3WC 0.8499 . ?
O3W H3WD 0.8499 . ?
O4W H4WA 0.8503 . ?
O4W H4WB 0.8501 . ?
O5W H5WC 0.8499 . ?
O5W H5WB 0.8500 . ?
O6W H6WC 0.8500 . ?
O6W H6WB 0.8500 . ?
O7W H7WC 0.8499 . ?
O7W H7WD 0.8498 . ?
O8W H8WC 0.8499 . ?
O8W H8WA 0.8500 . ?
O9W H9WA 0.8500 . ?
O9W H9WB 0.8500 . ?

loop_
_geom_torsion_atom_site_label_1
_geom_torsion_atom_site_label_2
_geom_torsion_atom_site_label_3
_geom_torsion_atom_site_label_4
_geom_torsion
_geom_torsion_site_symmetry_1
_geom_torsion_site_symmetry_2
_geom_torsion_site_symmetry_3
_geom_torsion_site_symmetry_4
_geom_torsion_publ_flag
N1 C1 C2 C3 -0.5(2) . . . . ?
C1 C2 C3 C4 0.9(3) . . . . ?
C1 C2 C3 C6 -178.88(15) . . . . ?
C2 C3 C4 C5 -1.0(3) . . . . ?
C6 C3 C4 C5 178.80(15) . . . . ?
C3 C4 C5 N1 0.7(3) . . . . ?
C2 C3 C6 C7 -18.0(2) . . . . ?
C4 C3 C6 C7 162.23(15) . . . . ?
C2 C3 C6 C25 -127.44(17) . . . . ?
C4 C3 C6 C25 52.8(2) . . . . ?
C3 C6 C7 C9 107.13(17) . . . . ?
C25 C6 C7 C9 -129.05(15) . . . . ?
C3 C6 C7 C26 -137.17(14) . . . . ?
C25 C6 C7 C26 -13.35(12) . . . . ?
N2 C8 C9 C10 -1.2(3) . . . . ?
N2 C8 C9 C7 164.67(15) . . . . ?
C6 C7 C9 C8 -7.6(2) . . . . ?
C26 C7 C9 C8 -106.55(18) . . . . ?
C6 C7 C9 C10 158.77(15) . . . . ?
C26 C7 C9 C10 59.8(2) . . . . ?
C8 C9 C10 C11 1.8(3) . . . . ?
C7 C9 C10 C11 -165.09(15) . . . . ?
C9 C10 C11 C12 -1.0(3) . . . . ?
C9 C10 C11 C13 154.93(16) . . . . ?
C10 C11 C12 N2 -0.4(3) . . . . ?
C13 C11 C12 N2 -157.76(15) . . . . ?
C12 C11 C13 C14 -167.30(15) . . . . ?
C10 C11 C13 C14 35.8(2) . . . . ?
C12 C11 C13 C32 90.07(18) . . . . ?
C10 C11 C13 C32 -66.8(2) . . . . ?
C11 C13 C14 C17 116.63(17) . . . . ?
C32 C13 C14 C17 -126.23(14) . . . . ?
C11 C13 C14 C33 -125.88(15) . . . . ?
C32 C13 C14 C33 -8.73(12) . . . . ?
N3 C15 C16 C17 0.1(2) . . . . ?
C15 C16 C17 C18 -0.1(2) . . . . ?
C15 C16 C17 C14 179.44(14) . . . . ?
C13 C14 C17 C16 -151.01(15) . . . . ?
C33 C14 C17 C16 105.89(17) . . . . ?
C13 C14 C17 C18 28.5(2) . . . . ?
C33 C14 C17 C18 -74.6(2) . . . . ?
C16 C17 C18 C19 -0.3(2) . . . . ?
C14 C17 C18 C19 -179.77(15) . . . . ?
C17 C18 C19 N3 0.7(2) . . . . ?
N4 C20 C21 C22 -0.3(2) . . . . ?
C20 C21 C22 C23 0.9(2) . . . . ?
C20 C21 C22 C25 -174.51(14) . . . . ?
C21 C22 C23 C24 -1.2(2) . . . . ?
C25 C22 C23 C24 173.94(15) . . . . ?
C22 C23 C24 N4 1.0(2) . . . . ?
C21 C22 C25 C26 142.86(15) . . . . ?
C23 C22 C25 C26 -32.4(2) . . . . ?
C21 C22 C25 C6 -117.12(17) . . . . ?
C23 C22 C25 C6 67.7(2) . . . . ?
C3 C6 C25 C22 22.6(2) . . . . ?
C7 C6 C25 C22 -99.38(16) . . . . ?
C3 C6 C25 C26 136.31(16) . . . . ?
C7 C6 C25 C26 14.33(13) . . . . ?
C22 C25 C26 C28 -140.76(15) . . . . ?
C6 C25 C26 C28 101.08(16) . . . . ?
C22 C25 C26 C7 104.81(14) . . . . ?
C6 C25 C26 C7 -13.35(12) . . . . ?
C9 C7 C26 C28 13.3(2) . . . . ?
C6 C7 C26 C28 -107.61(15) . . . . ?
C9 C7 C26 C25 134.35(15) . . . . ?
C6 C7 C26 C25 13.48(12) . . . . ?
N5 C27 C28 C29 0.7(2) . . . . ?
N5 C27 C28 C26 -159.10(15) . . . . ?
C25 C26 C28 C27 -21.0(2) . . . . ?
C7 C26 C28 C27 81.04(19) . . . . ?
C25 C26 C28 C29 178.69(14) . . . . ?
C7 C26 C28 C29 -79.27(19) . . . . ?
C27 C28 C29 C30 -1.2(2) . . . . ?
C26 C28 C29 C30 159.48(15) . . . . ?
C28 C29 C30 C31 0.9(2) . . . . ?
C28 C29 C30 C32 -157.56(15) . . . . ?
C29 C30 C31 N5 0.0(3) . . . . ?
C32 C30 C31 N5 159.30(15) . . . . ?
C31 C30 C32 C33 160.76(15) . . . . ?
C29 C30 C32 C33 -40.0(2) . . . . ?
C31 C30 C32 C13 -99.97(17) . . . . ?
C29 C30 C32 C13 59.2(2) . . . . ?
C14 C13 C32 C30 -110.03(16) . . . . ?
C11 C13 C32 C30 9.1(2) . . . . ?
C14 C13 C32 C33 9.06(13) . . . . ?
C11 C13 C32 C33 128.24(15) . . . . ?
C30 C32 C33 C36 -128.72(16) . . . . ?
C13 C32 C33 C36 114.81(15) . . . . ?
C30 C32 C33 C14 107.80(16) . . . . ?
C13 C32 C33 C14 -8.67(12) . . . . ?
C13 C14 C33 C32 9.61(14) . . . . ?
C17 C14 C33 C32 128.89(15) . . . . ?
C13 C14 C33 C36 -112.55(17) . . . . ?
C17 C14 C33 C36 6.7(2) . . . . ?
N6 C34 C35 C36 -1.0(2) . . . . ?
C34 C35 C36 C37 1.4(3) . . . . ?
C34 C35 C36 C33 178.95(15) . . . . ?
C32 C33 C36 C35 -20.5(2) . . . . ?
C14 C33 C36 C35 88.7(2) . . . . ?
C32 C33 C36 C37 157.16(15) . . . . ?
C14 C33 C36 C37 -93.62(19) . . . . ?
C35 C36 C37 C38 -1.6(3) . . . . ?
C33 C36 C37 C38 -179.39(15) . . . . ?
C36 C37 C38 N6 1.3(2) . . . . ?
C4 C5 N1 C1 -0.3(2) . . . . ?
C2 C1 N1 C5 0.2(2) . . . . ?
C9 C8 N2 C12 -0.2(2) . . . . ?
C11 C12 N2 C8 1.0(2) . . . . ?
C16 C15 N3 C19 0.3(2) . . . . ?
C18 C19 N3 C15 -0.7(2) . . . . ?
C23 C24 N4 C20 -0.4(2) . . . . ?
C21 C20 N4 C24 0.1(2) . . . . ?
C28 C27 N5 C31 0.2(2) . . . . ?
C30 C31 N5 C27 -0.6(2) . . . . ?
C37 C38 N6 C34 -0.9(2) . . . . ?
C35 C34 N6 C38 0.7(2) . . . . ?
